data_9003721
loop_
_publ_author_name
'Arletti, R.'
'Galli, E.'
'Vezzalini, G.'
'Wise, W. S.'

_publ_section_title
;
 Mazzite-Na, a new zeolite from Boron, California:
 Its description and crystal structure
 Sample: US Borax Mine, Boron, Ca
;
_journal_name_full 'American Mineralogist'
_journal_page_first 1186
_journal_page_last 1191
_journal_paper_doi 10.2138/am.2005.1771
_journal_volume 90
_journal_year 2005
_chemical_formula_sum 'H55.7 Na5.67 O47.48 Si18'
_chemical_name_mineral Mazzite-Na
_space_group_IT_number 194
_symmetry_space_group_name_Hall '-P 6c 2c'
_symmetry_space_group_name_H-M 'P 63/m m c'
_cell_angle_alpha 90
_cell_angle_beta 90
_cell_angle_gamma 120
_cell_formula_units_Z 2
_cell_length_a 18.2343
_cell_length_b 18.2343
_cell_length_c 7.6371
_cell_volume 2199.061
_database_code_amcsd 0003819
_exptl_crystal_density_diffrn 2.192
_cod_original_formula_sum 'Na5.67 Si18 O47.48 H55.7'
_cod_database_code 9003721

loop_
_space_group_symop_operation_xyz
x,y,z
-x,-x+y,1/2+z
x,x-y,1/2-z
-x+y,-x,1/2-z
x-y,x,1/2+z
-y,-x,z
y,x,-z
y,-x+y,-z
-y,x-y,z
x-y,-y,1/2+z
-x+y,y,1/2-z
x,y,1/2-z
-x,-y,1/2+z
x,x-y,z
-x,-x+y,-z
x-y,x,-z
-x+y,-x,z
y,x,1/2+z
-y,-x,1/2-z
-y,x-y,1/2-z
y,-x+y,1/2+z
-x+y,y,z
x-y,-y,-z
-x,-y,-z

loop_
_atom_site_label
_atom_site_fract_x
_atom_site_fract_y
_atom_site_fract_z
_atom_site_occupancy
_atom_site_U_iso_or_equiv
_atom_site_type_symbol
_atom_site_attached_hydrogens
Na1 0.33333 0.66667 0.25000 0.24000 0.06000 Na 0
Na2 0.50000 0.00000 0.00000 0.77000 0.11900 Na 0
Na3 0.03200 0.14400 0.04000 0.26000 0.19000 Na 0
Si1 0.15791 0.49004 0.25000 1.00000 0.01620 Si 0
Si2 0.35457 0.09295 0.04570 1.00000 0.01620 Si 0
O1 0.25800 0.51610 0.25000 1.00000 0.03200 O 0
O2 0.42460 0.84930 0.25000 1.00000 0.03700 O 0
O3 0.38290 0.09770 0.25000 1.00000 0.02580 O 0
O4 0.43570 0.10920 -0.07210 1.00000 0.03080 O 0
O5 0.16250 0.32500 -0.00460 1.00000 0.02840 O 0
O6 0.27270 0.00000 0.00000 1.00000 0.02750 O 0
Wat1 0.46580 0.93160 0.71900 0.44000 0.07600 O 2
Wat2 0.33333 0.66667 0.96300 0.63000 0.18000 O 2
Wat2A 0.33333 0.66667 0.05600 0.19000 0.02100 O 2
Wat3 0.24300 0.68000 0.75000 0.24000 0.13000 O 2
Wat5 0.13000 -0.00400 0.75000 0.46000 0.25000 O 2
Wat6 0.08900 0.17700 0.25000 0.36000 0.15000 O 2
Wat7 0.07800 -0.07800 0.75000 0.12000 0.07000 O 2
Wat8 0.43700 0.87400 0.70400 0.08000 0.03000 O 2

loop_
_cod_changelog_entry_id
_cod_changelog_entry_author
_cod_changelog_entry_date
_cod_changelog_entry_text
1
;cod-tools version 3.8.0
Id: cif_guess_AMCSD_atom_types 9581 2023-05-17 12:35:41Z saulius
;
2023-05-18T11:37:41+03:00
;Derived atom types and hydrogen counts
from atom names that follow the AMCSD naming convention
(Wat == water, O-H == hydroxyl).
;

loop_
_cod_related_entry_id
_cod_related_entry_database
_cod_related_entry_code
1 AMCSD 0003819
